data_4065930
loop_
_publ_author_name
'Arita, Manabu'
'Naka, Kensuke'
'Shimamoto, Tatsuo'
'Yumura, Takashi'
'Nakahashi, Akiko'
'Morisaki, Yasuhiro'
'Chujo, Yoshiki'

_publ_section_title
;
 1,4-Dihydro-1,4-diarsinine-Bridged Dinucleartrans-Dihaloplatinum(II)
 Complexes: Synthesis and Controlled Pt&#x2212;Pt Interaction by Halogen
 Substitution Induced Conformational Change&#x00A7;
;
_journal_issue 21
_journal_name_full Organometallics
_journal_page_first 4992
_journal_paper_doi 10.1021/om100201x
_journal_volume 29
_journal_year 2010
_chemical_formula_sum 'C52 H84 As4 I4 O16 Pt2'
_chemical_formula_weight 2162.65
_chemical_name_systematic
; 
 ? 
;
_space_group_IT_number 2
_symmetry_cell_setting triclinic
_symmetry_space_group_name_Hall '-P 1'
_symmetry_space_group_name_H-M 'P -1'
_atom_sites_solution_hydrogens geom
_atom_sites_solution_primary direct
_atom_sites_solution_secondary difmap
_audit_creation_method SHELXL-97
_cell_angle_alpha 97.33(5)
_cell_angle_beta 93.63(3)
_cell_angle_gamma 100.79(4)
_cell_formula_units_Z 1
_cell_length_a 10.661(9)
_cell_length_b 12.368(7)
_cell_length_c 13.577(13)
_cell_measurement_temperature 110(2)
_cell_volume 1737(2)
_computing_cell_refinement PROCESS-AUTO
_computing_data_collection PROCESS-AUTO
_computing_data_reduction 'Yadokari-XG (Wakita, 2000)'
_computing_molecular_graphics 'Yadokari-XG (Wakita, 2000)'
_computing_publication_material 'Yadokari-XG (Wakita, 2000)'
_computing_structure_refinement 'SHELXL-97 (Sheldrick, 1997)'
_computing_structure_solution 'Dirdif99.2(Beurskens et al., 1999)'
_diffrn_ambient_temperature 110(2)
_diffrn_measured_fraction_theta_full 0.986
_diffrn_measured_fraction_theta_max 0.986
_diffrn_radiation_monochromator graphite
_diffrn_radiation_source 'fine-focus sealed tube'
_diffrn_radiation_type MoK\a
_diffrn_radiation_wavelength 0.71075
_diffrn_reflns_av_R_equivalents 0.0812
_diffrn_reflns_av_sigmaI/netI 0.1535
_diffrn_reflns_limit_h_max 13
_diffrn_reflns_limit_h_min -13
_diffrn_reflns_limit_k_max 16
_diffrn_reflns_limit_k_min -16
_diffrn_reflns_limit_l_max 17
_diffrn_reflns_limit_l_min -17
_diffrn_reflns_number 16443
_diffrn_reflns_theta_full 27.48
_diffrn_reflns_theta_max 27.48
_diffrn_reflns_theta_min 3.04
_exptl_absorpt_coefficient_mu 7.747
_exptl_absorpt_correction_T_max 0.5113
_exptl_absorpt_correction_T_min 0.5113
_exptl_absorpt_correction_type multi-scan
_exptl_absorpt_process_details
;
    Higashi, T. (1995). Program for Absorption Correction.
    Rigaku Corporation, Tokyo, Japan.
;
_exptl_crystal_density_diffrn 2.067
_exptl_crystal_density_method 'not measured'
_exptl_crystal_F_000 1024
_exptl_crystal_size_max 0.10
_exptl_crystal_size_mid 0.10
_exptl_crystal_size_min 0.10
_refine_diff_density_max 1.242
_refine_diff_density_min -1.037
_refine_diff_density_rms 0.180
_refine_ls_extinction_method none
_refine_ls_goodness_of_fit_ref 0.817
_refine_ls_hydrogen_treatment constr
_refine_ls_matrix_type full
_refine_ls_number_parameters 366
_refine_ls_number_reflns 7852
_refine_ls_number_restraints 0
_refine_ls_restrained_S_all 0.817
_refine_ls_R_factor_all 0.1054
_refine_ls_R_factor_gt 0.0450
_refine_ls_shift/su_max 0.001
_refine_ls_shift/su_mean 0.000
_refine_ls_structure_factor_coef Fsqd
_refine_ls_weighting_details 'calc w=1/[\s^2^(Fo^2^)+(0.0149P)^2^+0.0000P] where P=(Fo^2^+2Fc^2^)/3'
_refine_ls_weighting_scheme calc
_refine_ls_wR_factor_gt 0.0585
_refine_ls_wR_factor_ref 0.0659
_reflns_number_gt 4431
_reflns_number_total 7852
_reflns_threshold_expression >2sigma(I)
_cod_data_source_file om100201x_si_002.cif
_cod_data_source_block trans-Pt2I4(cis-DHDAtBu)2
_cod_original_sg_symbol_Hall -p_1
_cod_original_sg_symbol_H-M p_-1
_cod_database_code 4065930

loop_
_symmetry_equiv_pos_as_xyz
'x, y, z'
'-x, -y, -z'

loop_
_atom_site_label
_atom_site_type_symbol
_atom_site_fract_x
_atom_site_fract_y
_atom_site_fract_z
_atom_site_U_iso_or_equiv
_atom_site_adp_type
_atom_site_occupancy
_atom_site_symmetry_multiplicity
_atom_site_calc_flag
_atom_site_refinement_flags
Pt1 Pt 0.13605(3) 0.05277(2) 0.46360(3) 0.02435(9) Uani 1 1 d .
I2 I 0.32383(5) 0.06878(4) 0.60185(4) 0.03253(14) Uani 1 1 d .
I3 I 0.00773(5) 0.06195(4) 0.29473(4) 0.03416(15) Uani 1 1 d .
As4 As 0.11962(7) 0.23813(5) 0.52881(6) 0.0246(2) Uani 1 1 d .
As5 As 0.16266(7) -0.13167(6) 0.40394(6) 0.0258(2) Uani 1 1 d .
O6 O -0.0888(5) 0.4348(4) 0.4000(4) 0.0335(14) Uani 1 1 d .
O7 O 0.2416(4) 0.2593(4) 0.8022(4) 0.0286(13) Uani 1 1 d .
O8 O 0.2953(5) -0.2230(3) 0.6386(4) 0.0277(13) Uani 1 1 d .
O9 O 0.3380(5) -0.3152(4) 0.4917(5) 0.0455(16) Uani 1 1 d .
O10 O 0.1506(5) -0.1568(4) 0.1764(4) 0.0356(14) Uani 1 1 d .
O11 O 0.2322(5) 0.4211(4) 0.7413(4) 0.0371(14) Uani 1 1 d .
O12 O 0.0753(5) 0.3556(3) 0.3501(4) 0.0291(13) Uani 1 1 d .
O13 O -0.0056(5) -0.3101(4) 0.1358(4) 0.0367(14) Uani 1 1 d .
C14 C -0.0150(8) 0.3945(6) 0.1891(6) 0.050(3) Uani 1 1 d .
H1 H -0.0404 0.3145 0.1663 0.075 Uiso 1 1 calc R
H2 H 0.0050 0.4336 0.1319 0.075 Uiso 1 1 calc R
H3 H -0.0854 0.4213 0.2212 0.075 Uiso 1 1 calc R
C15 C 0.3143(8) 0.3994(7) 0.9489(6) 0.057(3) Uani 1 1 d .
H4 H 0.2268 0.3744 0.9661 0.085 Uiso 1 1 calc R
H5 H 0.3188 0.4672 0.9178 0.085 Uiso 1 1 calc R
H6 H 0.3736 0.4149 1.0094 0.085 Uiso 1 1 calc R
C16 C 0.0559(7) -0.2336(6) 0.1972(7) 0.032(2) Uani 1 1 d .
C17 C 0.3683(9) 0.2095(7) 0.9280(7) 0.073(4) Uani 1 1 d .
H7 H 0.4392 0.2316 0.9805 0.109 Uiso 1 1 calc R
H8 H 0.3876 0.1517 0.8781 0.109 Uiso 1 1 calc R
H9 H 0.2893 0.1804 0.9572 0.109 Uiso 1 1 calc R
C18 C 0.4144(7) -0.2324(6) 0.6957(7) 0.039(2) Uani 1 1 d .
C19 C 0.3506(8) 0.3110(7) 0.8779(7) 0.044(2) Uani 1 1 d .
C20 C 0.4678(7) 0.3513(6) 0.8236(7) 0.049(3) Uani 1 1 d .
H10 H 0.5439 0.3727 0.8716 0.073 Uiso 1 1 calc R
H11 H 0.4549 0.4156 0.7918 0.073 Uiso 1 1 calc R
H12 H 0.4799 0.2914 0.7727 0.073 Uiso 1 1 calc R
C21 C 0.1951(7) 0.3230(6) 0.7434(6) 0.032(2) Uani 1 1 d .
C22 C 0.3216(7) -0.1416(5) 0.3548(6) 0.035(2) Uani 1 1 d .
H13 H 0.3902 -0.1145 0.4087 0.053 Uiso 1 1 calc R
H14 H 0.3353 -0.0962 0.3009 0.053 Uiso 1 1 calc R
H15 H 0.3221 -0.2193 0.3292 0.053 Uiso 1 1 calc R
C23 C 0.1466(8) 0.5366(6) 0.2986(7) 0.048(3) Uani 1 1 d .
H16 H 0.0733 0.5690 0.3186 0.073 Uiso 1 1 calc R
H17 H 0.1847 0.5733 0.2447 0.073 Uiso 1 1 calc R
H18 H 0.2107 0.5471 0.3558 0.073 Uiso 1 1 calc R
C24 C 0.1029(7) 0.4167(6) 0.2635(6) 0.0298(19) Uani 1 1 d .
C25 C 0.1470(7) -0.2372(5) 0.5004(6) 0.0263(18) Uani 1 1 d .
C26 C 0.4130(8) -0.3523(6) 0.7054(8) 0.071(4) Uani 1 1 d .
H19 H 0.3303 -0.3860 0.7266 0.106 Uiso 1 1 calc R
H20 H 0.4820 -0.3570 0.7550 0.106 Uiso 1 1 calc R
H21 H 0.4260 -0.3921 0.6408 0.106 Uiso 1 1 calc R
C27 C 0.2654(6) 0.3537(5) 0.5248(6) 0.034(2) Uani 1 1 d .
H22 H 0.2459 0.4254 0.5518 0.052 Uiso 1 1 calc R
H23 H 0.2862 0.3554 0.4557 0.052 Uiso 1 1 calc R
H24 H 0.3387 0.3395 0.5649 0.052 Uiso 1 1 calc R
C28 C -0.0221(7) 0.3693(5) 0.4035(6) 0.0266(19) Uani 1 1 d .
C29 C 0.2054(8) 0.3634(6) 0.2189(6) 0.052(3) Uani 1 1 d .
H25 H 0.2807 0.3766 0.2674 0.077 Uiso 1 1 calc R
H26 H 0.2293 0.3955 0.1588 0.077 Uiso 1 1 calc R
H27 H 0.1732 0.2831 0.2014 0.077 Uiso 1 1 calc R
C30 C 0.0752(9) -0.1336(6) 0.0089(7) 0.062(3) Uani 1 1 d .
H28 H 0.0070 -0.2001 0.0012 0.093 Uiso 1 1 calc R
H29 H 0.1014 -0.1191 -0.0569 0.093 Uiso 1 1 calc R
H30 H 0.0435 -0.0697 0.0411 0.093 Uiso 1 1 calc R
C31 C 0.2361(7) -0.2574(6) 0.0378(6) 0.045(2) Uani 1 1 d .
H31 H 0.2986 -0.2688 0.0896 0.068 Uiso 1 1 calc R
H32 H 0.2770 -0.2502 -0.0243 0.068 Uiso 1 1 calc R
H33 H 0.1641 -0.3211 0.0267 0.068 Uiso 1 1 calc R
C32 C 0.1868(9) -0.1516(7) 0.0712(6) 0.045(2) Uani 1 1 d .
C33 C 0.2707(7) -0.2661(6) 0.5425(7) 0.031(2) Uani 1 1 d .
C34 C 0.0256(7) -0.2151(5) 0.3015(6) 0.0262(18) Uani 1 1 d .
C35 C 0.5298(7) -0.1771(6) 0.6504(6) 0.037(2) Uani 1 1 d .
H34 H 0.5384 -0.2211 0.5867 0.056 Uiso 1 1 calc R
H35 H 0.6067 -0.1718 0.6958 0.056 Uiso 1 1 calc R
H36 H 0.5199 -0.1023 0.6391 0.056 Uiso 1 1 calc R
C36 C 0.4008(8) -0.1653(7) 0.7967(7) 0.062(3) Uani 1 1 d .
H37 H 0.3847 -0.0920 0.7862 0.093 Uiso 1 1 calc R
H38 H 0.4801 -0.1562 0.8402 0.093 Uiso 1 1 calc R
H39 H 0.3291 -0.2050 0.8280 0.093 Uiso 1 1 calc R
C37 C 0.0866(7) 0.2549(5) 0.6687(6) 0.0236(18) Uani 1 1 d .
C38 C 0.2956(10) -0.0509(7) 0.0865(7) 0.093(4) Uani 1 1 d .
H40 H 0.2641 0.0147 0.1151 0.139 Uiso 1 1 calc R
H41 H 0.3284 -0.0385 0.0222 0.139 Uiso 1 1 calc R
H42 H 0.3646 -0.0639 0.1320 0.139 Uiso 1 1 calc R
C39 C -0.0344(7) 0.2860(5) 0.4761(5) 0.0253(18) Uani 1 1 d .

loop_
_atom_site_aniso_label
_atom_site_aniso_U_11
_atom_site_aniso_U_22
_atom_site_aniso_U_33
_atom_site_aniso_U_23
_atom_site_aniso_U_13
_atom_site_aniso_U_12
Pt1 0.02367(19) 0.02627(16) 0.0234(2) 0.00280(14) 0.00057(15) 0.00665(13)
I2 0.0310(3) 0.0324(3) 0.0336(4) 0.0025(2) -0.0063(3) 0.0095(2)
I3 0.0430(4) 0.0320(3) 0.0276(4) 0.0031(3) -0.0053(3) 0.0113(2)
As4 0.0248(5) 0.0259(4) 0.0241(5) 0.0046(4) 0.0007(4) 0.0074(3)
As5 0.0250(5) 0.0275(4) 0.0244(5) 0.0017(4) -0.0004(4) 0.0062(3)
O6 0.042(4) 0.028(3) 0.035(4) 0.009(3) 0.002(3) 0.015(3)
O7 0.024(3) 0.038(3) 0.024(3) 0.010(3) -0.009(3) 0.008(2)
O8 0.029(3) 0.027(3) 0.027(4) 0.008(2) -0.002(3) 0.006(2)
O9 0.034(4) 0.056(4) 0.048(5) -0.005(3) -0.008(3) 0.024(3)
O10 0.042(4) 0.034(3) 0.028(4) 0.010(3) 0.005(3) -0.004(2)
O11 0.039(4) 0.032(3) 0.035(4) 0.004(3) -0.009(3) -0.001(2)
O12 0.034(3) 0.031(3) 0.026(4) 0.012(3) 0.006(3) 0.008(2)
O13 0.035(3) 0.041(3) 0.027(4) -0.008(3) 0.002(3) -0.002(3)
C14 0.050(6) 0.055(5) 0.040(7) 0.012(5) 0.003(5) -0.002(4)
C15 0.045(6) 0.090(7) 0.026(6) -0.013(5) 0.001(5) 0.004(5)
C16 0.029(5) 0.034(5) 0.037(6) 0.005(4) -0.003(4) 0.017(4)
C17 0.063(7) 0.082(7) 0.068(9) 0.047(6) -0.031(6) -0.009(5)
C18 0.029(5) 0.042(5) 0.045(6) 0.019(4) -0.020(5) 0.004(4)
C19 0.030(5) 0.065(6) 0.030(6) 0.001(5) -0.025(4) 0.006(4)
C20 0.018(5) 0.070(6) 0.051(7) -0.007(5) -0.016(5) 0.009(4)
C21 0.038(5) 0.041(5) 0.017(5) -0.003(4) -0.005(4) 0.015(4)
C22 0.032(5) 0.035(4) 0.034(6) 0.009(4) -0.004(4) -0.006(4)
C23 0.055(6) 0.042(5) 0.050(7) 0.019(5) -0.002(5) 0.007(4)
C24 0.038(5) 0.032(4) 0.018(5) 0.008(4) 0.002(4) 0.001(4)
C25 0.030(5) 0.033(4) 0.016(5) 0.000(4) -0.007(4) 0.015(4)
C26 0.035(6) 0.063(6) 0.114(10) 0.052(6) -0.036(6) -0.002(5)
C27 0.016(4) 0.044(5) 0.047(6) 0.008(4) 0.013(4) 0.012(3)
C28 0.033(5) 0.022(4) 0.023(5) 0.001(4) -0.008(4) 0.006(4)
C29 0.071(7) 0.050(5) 0.039(7) 0.018(5) 0.015(6) 0.014(5)
C30 0.089(8) 0.063(6) 0.049(7) 0.019(5) 0.011(6) 0.041(5)
C31 0.045(6) 0.063(6) 0.028(6) 0.014(5) 0.001(5) 0.007(4)
C32 0.056(6) 0.054(6) 0.024(6) 0.013(5) 0.012(5) 0.000(5)
C33 0.032(5) 0.027(4) 0.035(6) 0.013(4) 0.002(5) 0.006(4)
C34 0.036(5) 0.033(4) 0.012(5) 0.001(3) -0.012(4) 0.020(4)
C35 0.022(5) 0.043(5) 0.048(7) 0.013(4) 0.002(4) 0.004(4)
C36 0.039(6) 0.103(8) 0.033(7) 0.018(6) -0.008(5) -0.014(5)
C37 0.024(4) 0.024(4) 0.023(5) 0.002(3) 0.000(4) 0.007(3)
C38 0.112(10) 0.090(8) 0.051(8) 0.024(6) 0.020(7) -0.058(7)
C39 0.030(5) 0.032(4) 0.014(5) -0.002(3) 0.001(4) 0.011(3)

loop_
_atom_type_symbol
_atom_type_description
_atom_type_scat_dispersion_real
_atom_type_scat_dispersion_imag
_atom_type_scat_source
C C 0.0033 0.0016 'International Tables Vol C Tables 4.2.6.8 and 6.1.1.4'
H H 0.0000 0.0000 'International Tables Vol C Tables 4.2.6.8 and 6.1.1.4'
As As 0.0499 2.0058 'International Tables Vol C Tables 4.2.6.8 and 6.1.1.4'
O O 0.0106 0.0060 'International Tables Vol C Tables 4.2.6.8 and 6.1.1.4'
Pt Pt -1.7033 8.3905 'International Tables Vol C Tables 4.2.6.8 and 6.1.1.4'
I I -0.4742 1.8119 'International Tables Vol C Tables 4.2.6.8 and 6.1.1.4'

loop_
_geom_angle_atom_site_label_1
_geom_angle_atom_site_label_2
_geom_angle_atom_site_label_3
_geom_angle
_geom_angle_site_symmetry_1
_geom_angle_site_symmetry_3
As4 Pt1 As5 176.99(3) . .
As4 Pt1 I2 87.71(6) . .
As5 Pt1 I2 89.31(5) . .
As4 Pt1 I3 92.11(6) . .
As5 Pt1 I3 90.59(6) . .
I2 Pt1 I3 162.10(2) . .
As4 Pt1 Pt1 92.79(5) . 2_556
As5 Pt1 Pt1 88.73(5) . 2_556
I2 Pt1 Pt1 111.63(7) . 2_556
I3 Pt1 Pt1 86.27(6) . 2_556
C27 As4 C37 103.2(3) . .
C27 As4 C39 108.6(3) . .
C37 As4 C39 97.5(3) . .
C27 As4 Pt1 117.4(2) . .
C37 As4 Pt1 113.26(19) . .
C39 As4 Pt1 114.6(2) . .
C22 As5 C25 103.0(3) . .
C22 As5 C34 107.9(3) . .
C25 As5 C34 98.5(3) . .
C22 As5 Pt1 115.3(2) . .
C25 As5 Pt1 116.3(2) . .
C34 As5 Pt1 113.99(19) . .
C21 O7 C19 118.8(6) . .
C33 O8 C18 120.8(6) . .
C16 O10 C32 121.6(6) . .
C28 O12 C24 121.3(6) . .
C24 C14 H1 109.5 . .
C24 C14 H2 109.5 . .
H1 C14 H2 109.5 . .
C24 C14 H3 109.5 . .
H1 C14 H3 109.5 . .
H2 C14 H3 109.5 . .
C19 C15 H4 109.5 . .
C19 C15 H5 109.5 . .
H4 C15 H5 109.5 . .
C19 C15 H6 109.5 . .
H4 C15 H6 109.5 . .
H5 C15 H6 109.5 . .
O13 C16 O10 124.5(8) . .
O13 C16 C34 122.6(7) . .
O10 C16 C34 112.8(7) . .
C19 C17 H7 109.5 . .
C19 C17 H8 109.5 . .
H7 C17 H8 109.5 . .
C19 C17 H9 109.5 . .
H7 C17 H9 109.5 . .
H8 C17 H9 109.5 . .
O8 C18 C35 110.7(6) . .
O8 C18 C26 109.7(6) . .
C35 C18 C26 113.7(7) . .
O8 C18 C36 100.6(7) . .
C35 C18 C36 110.1(6) . .
C26 C18 C36 111.2(8) . .
C15 C19 O7 110.7(7) . .
C15 C19 C20 114.0(7) . .
O7 C19 C20 108.5(7) . .
C15 C19 C17 112.0(8) . .
O7 C19 C17 100.3(6) . .
C20 C19 C17 110.4(7) . .
C19 C20 H10 109.5 . .
C19 C20 H11 109.5 . .
H10 C20 H11 109.5 . .
C19 C20 H12 109.5 . .
H10 C20 H12 109.5 . .
H11 C20 H12 109.5 . .
O11 C21 O7 127.7(7) . .
O11 C21 C37 120.9(7) . .
O7 C21 C37 111.3(6) . .
As5 C22 H13 109.5 . .
As5 C22 H14 109.5 . .
H13 C22 H14 109.5 . .
As5 C22 H15 109.5 . .
H13 C22 H15 109.5 . .
H14 C22 H15 109.5 . .
C24 C23 H16 109.5 . .
C24 C23 H17 109.5 . .
H16 C23 H17 109.5 . .
C24 C23 H18 109.5 . .
H16 C23 H18 109.5 . .
H17 C23 H18 109.5 . .
C23 C24 O12 110.0(7) . .
C23 C24 C29 113.0(7) . .
O12 C24 C29 102.1(6) . .
C23 C24 C14 111.5(6) . .
O12 C24 C14 110.2(6) . .
C29 C24 C14 109.6(7) . .
C39 C25 C33 121.2(7) 2_556 .
C39 C25 As5 121.6(6) 2_556 .
C33 C25 As5 117.0(5) . .
C18 C26 H19 109.5 . .
C18 C26 H20 109.5 . .
H19 C26 H20 109.5 . .
C18 C26 H21 109.5 . .
H19 C26 H21 109.5 . .
H20 C26 H21 109.5 . .
As4 C27 H22 109.5 . .
As4 C27 H23 109.5 . .
H22 C27 H23 109.5 . .
As4 C27 H24 109.5 . .
H22 C27 H24 109.5 . .
H23 C27 H24 109.5 . .
O6 C28 O12 128.6(7) . .
O6 C28 C39 123.1(8) . .
O12 C28 C39 108.2(6) . .
C24 C29 H25 109.5 . .
C24 C29 H26 109.5 . .
H25 C29 H26 109.5 . .
C24 C29 H27 109.5 . .
H25 C29 H27 109.5 . .
H26 C29 H27 109.5 . .
C32 C30 H28 109.5 . .
C32 C30 H29 109.5 . .
H28 C30 H29 109.5 . .
C32 C30 H30 109.5 . .
H28 C30 H30 109.5 . .
H29 C30 H30 109.5 . .
C32 C31 H31 109.5 . .
C32 C31 H32 109.5 . .
H31 C31 H32 109.5 . .
C32 C31 H33 109.5 . .
H31 C31 H33 109.5 . .
H32 C31 H33 109.5 . .
C30 C32 O10 108.8(7) . .
C30 C32 C38 112.0(7) . .
O10 C32 C38 101.4(7) . .
C30 C32 C31 115.6(7) . .
O10 C32 C31 107.1(6) . .
C38 C32 C31 110.7(8) . .
O9 C33 O8 127.0(8) . .
O9 C33 C25 123.1(8) . .
O8 C33 C25 109.7(7) . .
C37 C34 C16 123.2(7) 2_556 .
C37 C34 As5 118.0(6) 2_556 .
C16 C34 As5 118.7(6) . .
C18 C35 H34 109.5 . .
C18 C35 H35 109.5 . .
H34 C35 H35 109.5 . .
C18 C35 H36 109.5 . .
H34 C35 H36 109.5 . .
H35 C35 H36 109.5 . .
C18 C36 H37 109.5 . .
C18 C36 H38 109.5 . .
H37 C36 H38 109.5 . .
C18 C36 H39 109.5 . .
H37 C36 H39 109.5 . .
H38 C36 H39 109.5 . .
C34 C37 C21 120.6(7) 2_556 .
C34 C37 As4 122.2(6) 2_556 .
C21 C37 As4 117.1(5) . .
C32 C38 H40 109.5 . .
C32 C38 H41 109.5 . .
H40 C38 H41 109.5 . .
C32 C38 H42 109.5 . .
H40 C38 H42 109.5 . .
H41 C38 H42 109.5 . .
C25 C39 C28 121.7(7) 2_556 .
C25 C39 As4 118.4(6) 2_556 .
C28 C39 As4 119.7(5) . .

loop_
_geom_bond_atom_site_label_1
_geom_bond_atom_site_label_2
_geom_bond_distance
_geom_bond_site_symmetry_2
Pt1 As4 2.3921(16) .
Pt1 As5 2.3959(16) .
Pt1 I2 2.6172(19) .
Pt1 I3 2.621(2) .
Pt1 Pt1 3.220(2) 2_556
As4 C27 1.913(6) .
As4 C37 1.946(8) .
As4 C39 1.970(7) .
As5 C22 1.879(7) .
As5 C25 1.957(7) .
As5 C34 1.986(7) .
O6 C28 1.177(8) .
O7 C21 1.327(8) .
O7 C19 1.490(8) .
O8 C33 1.336(9) .
O8 C18 1.476(8) .
O9 C33 1.215(9) .
O10 C16 1.322(8) .
O10 C32 1.509(9) .
O11 C21 1.208(8) .
O12 C28 1.328(9) .
O12 C24 1.492(8) .
O13 C16 1.232(8) .
C14 C24 1.522(10) .
C14 H1 0.9800 .
C14 H2 0.9800 .
C14 H3 0.9800 .
C15 C19 1.486(11) .
C15 H4 0.9800 .
C15 H5 0.9800 .
C15 H6 0.9800 .
C16 C34 1.472(11) .
C17 C19 1.538(10) .
C17 H7 0.9800 .
C17 H8 0.9800 .
C17 H9 0.9800 .
C18 C35 1.499(10) .
C18 C26 1.503(9) .
C18 C36 1.539(12) .
C19 C20 1.527(11) .
C20 H10 0.9800 .
C20 H11 0.9800 .
C20 H12 0.9800 .
C21 C37 1.530(10) .
C22 H13 0.9800 .
C22 H14 0.9800 .
C22 H15 0.9800 .
C23 C24 1.475(9) .
C23 H16 0.9800 .
C23 H17 0.9800 .
C23 H18 0.9800 .
C24 C29 1.499(10) .
C25 C39 1.316(9) 2_556
C25 C33 1.526(10) .
C26 H19 0.9800 .
C26 H20 0.9800 .
C26 H21 0.9800 .
C27 H22 0.9800 .
C27 H23 0.9800 .
C27 H24 0.9800 .
C28 C39 1.508(9) .
C29 H25 0.9800 .
C29 H26 0.9800 .
C29 H27 0.9800 .
C30 C32 1.484(11) .
C30 H28 0.9800 .
C30 H29 0.9800 .
C30 H30 0.9800 .
C31 C32 1.526(10) .
C31 H31 0.9800 .
C31 H32 0.9800 .
C31 H33 0.9800 .
C32 C38 1.517(10) .
C34 C37 1.315(9) 2_556
C35 H34 0.9800 .
C35 H35 0.9800 .
C35 H36 0.9800 .
C36 H37 0.9800 .
C36 H38 0.9800 .
C36 H39 0.9800 .
C37 C34 1.315(9) 2_556
C38 H40 0.9800 .
C38 H41 0.9800 .
C38 H42 0.9800 .
C39 C25 1.316(9) 2_556

loop_
_geom_torsion_atom_site_label_1
_geom_torsion_atom_site_label_2
_geom_torsion_atom_site_label_3
_geom_torsion_atom_site_label_4
_geom_torsion
_geom_torsion_site_symmetry_1
_geom_torsion_site_symmetry_4
As5 Pt1 As4 C27 53.2(7) . .
I2 Pt1 As4 C27 62.0(3) . .
I3 Pt1 As4 C27 -100.1(3) . .
Pt1 Pt1 As4 C27 173.5(3) 2_556 .
As5 Pt1 As4 C37 -67.0(7) . .
I2 Pt1 As4 C37 -58.2(2) . .
I3 Pt1 As4 C37 139.7(2) . .
Pt1 Pt1 As4 C37 53.3(2) 2_556 .
As5 Pt1 As4 C39 -178(38) . .
I2 Pt1 As4 C39 -168.9(2) . .
I3 Pt1 As4 C39 29.0(2) . .
Pt1 Pt1 As4 C39 -57.3(2) 2_556 .
As4 Pt1 As5 C22 -54.5(7) . .
I2 Pt1 As5 C22 -63.2(3) . .
I3 Pt1 As5 C22 98.9(3) . .
Pt1 Pt1 As5 C22 -174.9(3) 2_556 .
As4 Pt1 As5 C25 66.2(7) . .
I2 Pt1 As5 C25 57.5(2) . .
I3 Pt1 As5 C25 -140.4(2) . .
Pt1 Pt1 As5 C25 -54.2(2) 2_556 .
As4 Pt1 As5 C34 180(100) . .
I2 Pt1 As5 C34 171.1(3) . .
I3 Pt1 As5 C34 -26.8(3) . .
Pt1 Pt1 As5 C34 59.4(3) 2_556 .
C32 O10 C16 O13 4.2(11) . .
C32 O10 C16 C34 -172.5(6) . .
C33 O8 C18 C35 60.2(8) . .
C33 O8 C18 C26 -66.1(9) . .
C33 O8 C18 C36 176.6(6) . .
C21 O7 C19 C15 60.2(9) . .
C21 O7 C19 C20 -65.5(9) . .
C21 O7 C19 C17 178.7(7) . .
C19 O7 C21 O11 1.7(12) . .
C19 O7 C21 C37 178.3(7) . .
C28 O12 C24 C23 67.7(8) . .
C28 O12 C24 C29 -172.1(6) . .
C28 O12 C24 C14 -55.7(9) . .
C22 As5 C25 C39 -154.2(6) . 2_556
C34 As5 C25 C39 -43.5(7) . 2_556
Pt1 As5 C25 C39 78.7(6) . 2_556
C22 As5 C25 C33 22.0(6) . .
C34 As5 C25 C33 132.7(6) . .
Pt1 As5 C25 C33 -105.1(5) . .
C24 O12 C28 O6 -8.8(12) . .
C24 O12 C28 C39 172.8(5) . .
C16 O10 C32 C30 60.9(9) . .
C16 O10 C32 C38 179.1(7) . .
C16 O10 C32 C31 -64.8(9) . .
C18 O8 C33 O9 -0.3(11) . .
C18 O8 C33 C25 -175.9(5) . .
C39 C25 C33 O9 111.0(9) 2_556 .
As5 C25 C33 O9 -65.2(8) . .
C39 C25 C33 O8 -73.2(8) 2_556 .
As5 C25 C33 O8 110.6(6) . .
O13 C16 C34 C37 -20.3(11) . 2_556
O10 C16 C34 C37 156.5(7) . 2_556
O13 C16 C34 As5 156.9(6) . .
O10 C16 C34 As5 -26.4(8) . .
C22 As5 C34 C37 154.9(6) . 2_556
C25 As5 C34 C37 48.3(6) . 2_556
Pt1 As5 C34 C37 -75.6(6) . 2_556
C22 As5 C34 C16 -22.4(6) . .
C25 As5 C34 C16 -129.0(5) . .
Pt1 As5 C34 C16 107.1(5) . .
O11 C21 C37 C34 -111.8(9) . 2_556
O7 C21 C37 C34 71.3(9) . 2_556
O11 C21 C37 As4 64.7(9) . .
O7 C21 C37 As4 -112.2(6) . .
C27 As4 C37 C34 159.1(6) . 2_556
C39 As4 C37 C34 47.9(6) . 2_556
Pt1 As4 C37 C34 -73.0(6) . 2_556
C27 As4 C37 C21 -17.3(6) . .
C39 As4 C37 C21 -128.5(5) . .
Pt1 As4 C37 C21 110.6(5) . .
O6 C28 C39 C25 38.1(11) . 2_556
O12 C28 C39 C25 -143.4(7) . 2_556
O6 C28 C39 As4 -147.4(6) . .
O12 C28 C39 As4 31.1(8) . .
C27 As4 C39 C25 -159.3(6) . 2_556
C37 As4 C39 C25 -52.6(6) . 2_556
Pt1 As4 C39 C25 67.3(6) . 2_556
C27 As4 C39 C28 26.0(6) . .
C37 As4 C39 C28 132.7(6) . .
Pt1 As4 C39 C28 -107.4(5) . .
